data_7207617
loop_
_publ_author_name
'Han, Min-Le'
'Wang, Jian-Ge'
'Ma, Lu-Fang'
'Guo, Hui'
'Wang, Li-Ya'

_publ_section_title
;
 Construction of Cd(ii) coordination polymers based on R-isophthalate (R =
 --CH3 or --OCH3) and flexible N-donor co-ligands: Syntheses, structures
 and photoluminescence
;
_journal_issue 8
_journal_name_full CrystEngComm
_journal_page_first 2691
_journal_paper_doi 10.1039/c2ce06511h
_journal_volume 14
_journal_year 2012
_chemical_formula_sum 'C18 H20 Cd N4 O6'
_chemical_formula_weight 500.78
_chemical_name_systematic
;

?

;
_space_group_IT_number 2
_symmetry_cell_setting triclinic
_symmetry_space_group_name_Hall '-P 1'
_symmetry_space_group_name_H-M 'P -1'
_atom_sites_solution_hydrogens geom
_atom_sites_solution_primary direct
_atom_sites_solution_secondary difmap
_audit_creation_method SHELXL-97
_cell_angle_alpha 87.7020(10)
_cell_angle_beta 68.2570(10)
_cell_angle_gamma 69.2070(10)
_cell_formula_units_Z 2
_cell_length_a 9.3161(12)
_cell_length_b 10.4338(13)
_cell_length_c 11.5703(15)
_cell_measurement_reflns_used 4076
_cell_measurement_temperature 296(2)
_cell_measurement_theta_max 25.50
_cell_measurement_theta_min 2.52
_cell_volume 971.2(2)
_computing_cell_refinement 'Bruker SMART'
_computing_data_collection 'Bruker SMART'
_computing_data_reduction 'Bruker SAINT'
_computing_molecular_graphics 'Bruker SHELXTL'
_computing_publication_material 'Bruker SHELXTL'
_computing_structure_refinement 'SHELXL-97 (Sheldrick, 1997)'
_computing_structure_solution 'SHELXS-97 (Sheldrick, 1990)'
_diffrn_ambient_temperature 296(2)
_diffrn_measured_fraction_theta_full 0.968
_diffrn_measured_fraction_theta_max 0.968
_diffrn_measurement_device_type 'CCD area detector'
_diffrn_measurement_method 'phi and omega scans'
_diffrn_radiation_monochromator graphite
_diffrn_radiation_source 'fine-focus sealed tube'
_diffrn_radiation_type MoK\a
_diffrn_radiation_wavelength 0.71073
_diffrn_reflns_av_R_equivalents 0.0141
_diffrn_reflns_av_sigmaI/netI 0.0232
_diffrn_reflns_limit_h_max 11
_diffrn_reflns_limit_h_min -11
_diffrn_reflns_limit_k_max 12
_diffrn_reflns_limit_k_min -12
_diffrn_reflns_limit_l_max 14
_diffrn_reflns_limit_l_min -12
_diffrn_reflns_number 6330
_diffrn_reflns_theta_full 25.50
_diffrn_reflns_theta_max 25.50
_diffrn_reflns_theta_min 2.52
_exptl_absorpt_coefficient_mu 1.168
_exptl_absorpt_correction_T_max 0.8351
_exptl_absorpt_correction_T_min 0.6991
_exptl_absorpt_correction_type multi-scan
_exptl_absorpt_process_details sadabs
_exptl_crystal_colour colourless
_exptl_crystal_density_diffrn 1.712
_exptl_crystal_density_method 'not measured'
_exptl_crystal_description block
_exptl_crystal_F_000 504
_exptl_crystal_size_max 0.33
_exptl_crystal_size_mid 0.25
_exptl_crystal_size_min 0.16
_refine_diff_density_max 1.281
_refine_diff_density_min -0.714
_refine_diff_density_rms 0.067
_refine_ls_extinction_method none
_refine_ls_goodness_of_fit_ref 1.039
_refine_ls_hydrogen_treatment constr
_refine_ls_matrix_type full
_refine_ls_number_parameters 263
_refine_ls_number_reflns 3501
_refine_ls_number_restraints 0
_refine_ls_restrained_S_all 1.039
_refine_ls_R_factor_all 0.0278
_refine_ls_R_factor_gt 0.0250
_refine_ls_shift/su_max 0.001
_refine_ls_shift/su_mean 0.000
_refine_ls_structure_factor_coef Fsqd
_refine_ls_weighting_details 'calc w=1/[\s^2^(Fo^2^)+(0.0332P)^2^+0.9379P] where P=(Fo^2^+2Fc^2^)/3'
_refine_ls_weighting_scheme calc
_refine_ls_wR_factor_gt 0.0634
_refine_ls_wR_factor_ref 0.0652
_reflns_number_gt 3233
_reflns_number_total 3501
_reflns_threshold_expression >2sigma(I)
_cod_data_source_file c2ce06511h.txt
_cod_data_source_block 2
_cod_depositor_comments
;
The following automatic conversions were performed:

'_symmetry_cell_setting' value 'Triclinic' changed to 'triclinic'
according to /home/saulius/struct/CIF-dictionaries/cif_core.dic
dictionary named 'cif_core.dic' version 2.4.1 from 2010-06-29.

Automatic conversion script
Id: cif_fix_values 1715 2011-07-08 13:25:40Z adriana 
;
_cod_original_sg_symbol_H-M P-1
_cod_database_code 7207617

loop_
_symmetry_equiv_pos_as_xyz
'x, y, z'
'-x, -y, -z'

loop_
_atom_site_label
_atom_site_type_symbol
_atom_site_fract_x
_atom_site_fract_y
_atom_site_fract_z
_atom_site_U_iso_or_equiv
_atom_site_adp_type
_atom_site_occupancy
_atom_site_symmetry_multiplicity
_atom_site_calc_flag
_atom_site_refinement_flags
Cd1 Cd 0.85822(2) 0.667475(19) 1.143421(18) 0.02595(8) Uani 1 1 d .
O1 O 1.0148(3) 0.53661(19) 0.7904(2) 0.0354(5) Uani 1 1 d .
O2 O 1.0799(2) 0.6100(2) 0.9348(2) 0.0364(5) Uani 1 1 d .
O3 O 1.1907(3) 1.0640(3) 0.8539(2) 0.0515(6) Uani 1 1 d .
O4 O 0.9982(3) 1.2251(2) 0.8071(2) 0.0503(6) Uani 1 1 d .
O5 O 0.8212(3) 0.9626(2) 0.5744(2) 0.0411(5) Uani 1 1 d .
N1 N 0.6692(3) 0.7193(2) 1.0550(2) 0.0303(5) Uani 1 1 d .
N2 N 0.5148(3) 0.6981(3) 0.9578(2) 0.0321(5) Uani 1 1 d .
N3 N 0.5121(3) 0.6564(3) 0.5357(2) 0.0340(6) Uani 1 1 d .
N4 N 0.6513(3) 0.6883(3) 0.3431(2) 0.0361(6) Uani 1 1 d .
C1 C 0.9966(3) 0.7694(3) 0.7962(3) 0.0260(6) Uani 1 1 d .
C2 C 1.0436(3) 0.8672(3) 0.8338(3) 0.0284(6) Uani 1 1 d .
H2 H 1.0944 0.8482 0.8914 0.034 Uiso 1 1 calc R
C3 C 1.0149(4) 0.9944(3) 0.7851(3) 0.0298(6) Uani 1 1 d .
C4 C 0.9368(4) 1.0224(3) 0.7008(3) 0.0316(6) Uani 1 1 d .
H4 H 0.9144 1.1081 0.6703 0.038 Uiso 1 1 calc R
C5 C 0.8915(3) 0.9239(3) 0.6615(3) 0.0296(6) Uani 1 1 d .
C6 C 0.9216(3) 0.7972(3) 0.7086(3) 0.0293(6) Uani 1 1 d .
H6 H 0.8920 0.7308 0.6821 0.035 Uiso 1 1 calc R
C7 C 1.0319(3) 0.6299(3) 0.8450(3) 0.0279(6) Uani 1 1 d .
C8 C 1.0737(4) 1.1002(3) 0.8192(3) 0.0364(7) Uani 1 1 d .
C9 C 0.7670(5) 0.8690(4) 0.5313(4) 0.0536(9) Uani 1 1 d .
H9A H 0.8570 0.7816 0.5012 0.080 Uiso 1 1 calc R
H9B H 0.7316 0.9052 0.4647 0.080 Uiso 1 1 calc R
H9C H 0.6760 0.8572 0.5990 0.080 Uiso 1 1 calc R
C10 C 0.5418(4) 0.8439(3) 1.0696(3) 0.0417(8) Uani 1 1 d .
H10 H 0.5246 0.9241 1.1138 0.050 Uiso 1 1 calc R
C11 C 0.4460(4) 0.8324(3) 1.0104(3) 0.0438(8) Uani 1 1 d .
H11 H 0.3523 0.9013 1.0061 0.053 Uiso 1 1 calc R
C12 C 0.6481(3) 0.6349(3) 0.9866(3) 0.0293(6) Uani 1 1 d .
H12 H 0.7171 0.5429 0.9615 0.035 Uiso 1 1 calc R
C13 C 0.4612(4) 0.6365(4) 0.8772(3) 0.0390(7) Uani 1 1 d .
H13A H 0.3426 0.6573 0.9171 0.047 Uiso 1 1 calc R
H13B H 0.5169 0.5371 0.8666 0.047 Uiso 1 1 calc R
C14 C 0.4999(4) 0.6904(3) 0.7499(3) 0.0349(7) Uani 1 1 d .
H14A H 0.4269 0.7858 0.7583 0.042 Uiso 1 1 calc R
H14B H 0.6134 0.6870 0.7172 0.042 Uiso 1 1 calc R
C15 C 0.4774(4) 0.6055(3) 0.6595(3) 0.0375(7) Uani 1 1 d .
H15A H 0.5513 0.5104 0.6509 0.045 Uiso 1 1 calc R
H15B H 0.3643 0.6080 0.6932 0.045 Uiso 1 1 calc R
C16 C 0.6601(4) 0.6186(3) 0.4395(3) 0.0328(6) Uani 1 1 d .
H16 H 0.7569 0.5515 0.4408 0.039 Uiso 1 1 calc R
C17 C 0.4883(4) 0.7747(4) 0.3809(3) 0.0549(10) Uani 1 1 d .
H17 H 0.4435 0.8365 0.3321 0.066 Uiso 1 1 calc R
C18 C 0.4023(4) 0.7571(4) 0.4991(3) 0.0520(9) Uani 1 1 d .
H18 H 0.2902 0.8044 0.5462 0.062 Uiso 1 1 calc R
O6 O 0.8670(7) 0.4333(6) 0.6526(7) 0.222(4) Uani 1 1 d .
H2W H 0.9463 0.4610 0.6296 0.332 Uiso 1 1 d R
H1W H 0.8692 0.3848 0.7112 0.332 Uiso 1 1 d R

loop_
_atom_site_aniso_label
_atom_site_aniso_U_11
_atom_site_aniso_U_22
_atom_site_aniso_U_33
_atom_site_aniso_U_23
_atom_site_aniso_U_13
_atom_site_aniso_U_12
Cd1 0.03094(12) 0.02398(12) 0.02932(12) 0.00577(8) -0.01617(9) -0.01269(8)
O1 0.0439(12) 0.0212(10) 0.0402(12) 0.0048(9) -0.0146(10) -0.0127(9)
O2 0.0338(11) 0.0396(12) 0.0405(12) 0.0185(10) -0.0178(10) -0.0165(9)
O3 0.0590(15) 0.0539(15) 0.0643(16) 0.0081(12) -0.0351(13) -0.0344(13)
O4 0.0714(16) 0.0328(12) 0.0660(16) 0.0068(11) -0.0366(14) -0.0303(12)
O5 0.0609(14) 0.0333(11) 0.0513(14) 0.0185(10) -0.0389(12) -0.0252(10)
N1 0.0345(13) 0.0312(12) 0.0314(13) 0.0065(10) -0.0183(11) -0.0132(10)
N2 0.0307(12) 0.0425(14) 0.0305(13) 0.0116(11) -0.0157(11) -0.0183(11)
N3 0.0356(13) 0.0398(14) 0.0289(13) 0.0037(11) -0.0147(11) -0.0137(11)
N4 0.0379(14) 0.0380(14) 0.0285(13) 0.0045(11) -0.0121(11) -0.0101(11)
C1 0.0247(13) 0.0232(13) 0.0279(14) 0.0044(11) -0.0073(11) -0.0093(11)
C2 0.0297(14) 0.0310(14) 0.0272(14) 0.0046(11) -0.0111(12) -0.0140(12)
C3 0.0344(15) 0.0284(14) 0.0294(15) 0.0018(12) -0.0096(12) -0.0175(12)
C4 0.0387(16) 0.0226(14) 0.0372(16) 0.0088(12) -0.0155(13) -0.0149(12)
C5 0.0340(15) 0.0294(14) 0.0300(15) 0.0046(12) -0.0159(12) -0.0132(12)
C6 0.0341(15) 0.0254(14) 0.0349(15) 0.0052(12) -0.0152(13) -0.0164(12)
C7 0.0198(12) 0.0276(14) 0.0307(15) 0.0073(12) -0.0031(11) -0.0095(11)
C8 0.0495(19) 0.0375(17) 0.0292(15) 0.0021(13) -0.0110(14) -0.0280(15)
C9 0.075(3) 0.056(2) 0.064(2) 0.0215(19) -0.048(2) -0.041(2)
C10 0.0501(19) 0.0336(16) 0.0414(18) 0.0009(14) -0.0246(16) -0.0075(14)
C11 0.0403(17) 0.0432(19) 0.0472(19) 0.0075(15) -0.0250(16) -0.0062(14)
C12 0.0292(14) 0.0340(15) 0.0286(14) 0.0080(12) -0.0126(12) -0.0147(12)
C13 0.0445(18) 0.055(2) 0.0379(17) 0.0187(15) -0.0240(14) -0.0334(16)
C14 0.0373(16) 0.0438(17) 0.0332(16) 0.0126(13) -0.0168(13) -0.0233(14)
C15 0.0434(17) 0.0464(18) 0.0298(16) 0.0105(14) -0.0145(13) -0.0248(15)
C16 0.0307(15) 0.0366(16) 0.0323(15) 0.0022(13) -0.0139(13) -0.0114(12)
C17 0.048(2) 0.058(2) 0.0380(19) 0.0130(17) -0.0151(16) 0.0019(17)
C18 0.0377(18) 0.063(2) 0.0350(18) 0.0059(16) -0.0104(15) 0.0000(16)
O6 0.184(5) 0.149(4) 0.323(8) -0.124(5) -0.209(6) 0.083(4)

loop_
_atom_type_symbol
_atom_type_description
_atom_type_scat_dispersion_real
_atom_type_scat_dispersion_imag
_atom_type_scat_source
C C 0.0033 0.0016 'International Tables Vol C Tables 4.2.6.8 and 6.1.1.4'
H H 0.0000 0.0000 'International Tables Vol C Tables 4.2.6.8 and 6.1.1.4'
N N 0.0061 0.0033 'International Tables Vol C Tables 4.2.6.8 and 6.1.1.4'
O O 0.0106 0.0060 'International Tables Vol C Tables 4.2.6.8 and 6.1.1.4'
Cd Cd -0.8075 1.2024 'International Tables Vol C Tables 4.2.6.8 and 6.1.1.4'

loop_
_geom_angle_atom_site_label_1
_geom_angle_atom_site_label_2
_geom_angle_atom_site_label_3
_geom_angle
_geom_angle_site_symmetry_1
_geom_angle_site_symmetry_3
N1 Cd1 O4 136.93(9) . 2_777
N1 Cd1 O1 129.77(8) . 2_767
O4 Cd1 O1 93.24(8) 2_777 2_767
N1 Cd1 N4 91.00(9) . 1_556
O4 Cd1 N4 99.04(9) 2_777 1_556
O1 Cd1 N4 80.96(8) 2_767 1_556
N1 Cd1 O2 89.55(8) . .
O4 Cd1 O2 86.19(8) 2_777 .
O1 Cd1 O2 92.29(7) 2_767 .
N4 Cd1 O2 171.64(8) 1_556 .
C7 O1 Cd1 106.26(17) . 2_767
C7 O2 Cd1 115.29(17) . .
C8 O4 Cd1 101.8(2) . 2_777
C5 O5 C9 118.6(2) . .
C12 N1 C10 105.3(2) . .
C12 N1 Cd1 127.47(19) . .
C10 N1 Cd1 127.1(2) . .
C12 N2 C11 107.2(3) . .
C12 N2 C13 125.7(3) . .
C11 N2 C13 126.9(3) . .
C16 N3 C18 106.9(3) . .
C16 N3 C15 126.7(3) . .
C18 N3 C15 126.4(3) . .
C16 N4 C17 104.8(3) . .
C16 N4 Cd1 129.6(2) . 1_554
C17 N4 Cd1 125.5(2) . 1_554
C2 C1 C6 120.1(2) . .
C2 C1 C7 120.5(3) . .
C6 C1 C7 119.3(2) . .
C1 C2 C3 120.0(3) . .
C1 C2 H2 120.0 . .
C3 C2 H2 120.0 . .
C4 C3 C2 119.5(3) . .
C4 C3 C8 119.4(3) . .
C2 C3 C8 121.0(3) . .
C3 C4 C5 120.7(3) . .
C3 C4 H4 119.7 . .
C5 C4 H4 119.7 . .
O5 C5 C6 125.3(3) . .
O5 C5 C4 114.9(2) . .
C6 C5 C4 119.8(3) . .
C5 C6 C1 119.8(3) . .
C5 C6 H6 120.1 . .
C1 C6 H6 120.1 . .
O2 C7 O1 123.0(2) . .
O2 C7 C1 119.5(3) . .
O1 C7 C1 117.4(3) . .
O3 C8 O4 123.1(3) . .
O3 C8 C3 120.4(3) . .
O4 C8 C3 116.4(3) . .
O5 C9 H9A 109.5 . .
O5 C9 H9B 109.5 . .
H9A C9 H9B 109.5 . .
O5 C9 H9C 109.5 . .
H9A C9 H9C 109.5 . .
H9B C9 H9C 109.5 . .
C11 C10 N1 110.0(3) . .
C11 C10 H10 125.0 . .
N1 C10 H10 125.0 . .
C10 C11 N2 106.0(3) . .
C10 C11 H11 127.0 . .
N2 C11 H11 127.0 . .
N1 C12 N2 111.5(3) . .
N1 C12 H12 124.2 . .
N2 C12 H12 124.2 . .
N2 C13 C14 111.4(2) . .
N2 C13 H13A 109.3 . .
C14 C13 H13A 109.3 . .
N2 C13 H13B 109.3 . .
C14 C13 H13B 109.3 . .
H13A C13 H13B 108.0 . .
C15 C14 C13 110.8(2) . .
C15 C14 H14A 109.5 . .
C13 C14 H14A 109.5 . .
C15 C14 H14B 109.5 . .
C13 C14 H14B 109.5 . .
H14A C14 H14B 108.1 . .
N3 C15 C14 112.0(2) . .
N3 C15 H15A 109.2 . .
C14 C15 H15A 109.2 . .
N3 C15 H15B 109.2 . .
C14 C15 H15B 109.2 . .
H15A C15 H15B 107.9 . .
N4 C16 N3 111.8(3) . .
N4 C16 H16 124.1 . .
N3 C16 H16 124.1 . .
C18 C17 N4 110.3(3) . .
C18 C17 H17 124.9 . .
N4 C17 H17 124.9 . .
C17 C18 N3 106.3(3) . .
C17 C18 H18 126.9 . .
N3 C18 H18 126.9 . .
H2W O6 H1W 110.7 . .

loop_
_geom_bond_atom_site_label_1
_geom_bond_atom_site_label_2
_geom_bond_distance
_geom_bond_site_symmetry_2
Cd1 N1 2.248(2) .
Cd1 O4 2.249(2) 2_777
Cd1 O1 2.2958(19) 2_767
Cd1 N4 2.355(2) 1_556
Cd1 O2 2.449(2) .
O1 C7 1.267(4) .
O1 Cd1 2.2958(19) 2_767
O2 C7 1.258(4) .
O3 C8 1.229(4) .
O4 C8 1.272(4) .
O4 Cd1 2.249(2) 2_777
O5 C5 1.369(3) .
O5 C9 1.426(4) .
N1 C12 1.316(4) .
N1 C10 1.379(4) .
N2 C12 1.341(4) .
N2 C11 1.373(4) .
N2 C13 1.468(4) .
N3 C16 1.344(4) .
N3 C18 1.361(4) .
N3 C15 1.468(4) .
N4 C16 1.319(4) .
N4 C17 1.369(4) .
N4 Cd1 2.355(2) 1_554
C1 C2 1.385(4) .
C1 C6 1.399(4) .
C1 C7 1.510(4) .
C2 C3 1.396(4) .
C2 H2 0.9300 .
C3 C4 1.384(4) .
C3 C8 1.517(4) .
C4 C5 1.390(4) .
C4 H4 0.9300 .
C5 C6 1.384(4) .
C6 H6 0.9300 .
C9 H9A 0.9600 .
C9 H9B 0.9600 .
C9 H9C 0.9600 .
C10 C11 1.348(5) .
C10 H10 0.9300 .
C11 H11 0.9300 .
C12 H12 0.9300 .
C13 C14 1.517(4) .
C13 H13A 0.9700 .
C13 H13B 0.9700 .
C14 C15 1.513(4) .
C14 H14A 0.9700 .
C14 H14B 0.9700 .
C15 H15A 0.9700 .
C15 H15B 0.9700 .
C16 H16 0.9300 .
C17 C18 1.348(5) .
C17 H17 0.9300 .
C18 H18 0.9300 .
O6 H2W 0.8372 .
O6 H1W 0.8311 .

loop_
_geom_hbond_atom_site_label_D
_geom_hbond_atom_site_label_H
_geom_hbond_atom_site_label_A
_geom_hbond_distance_DH
_geom_hbond_distance_HA
_geom_hbond_distance_DA
_geom_hbond_angle_DHA
_geom_hbond_site_symmetry_A
O6 H1W O4 0.83 2.21 2.972(7) 153.0 1_545
O6 H2W O1 0.84 2.42 2.902(5) 117.5 .

loop_
_geom_torsion_atom_site_label_1
_geom_torsion_atom_site_label_2
_geom_torsion_atom_site_label_3
_geom_torsion_atom_site_label_4
_geom_torsion
_geom_torsion_site_symmetry_1
N1 Cd1 O2 C7 3.2(2) .
O4 Cd1 O2 C7 -133.9(2) 2_777
O1 Cd1 O2 C7 132.97(19) 2_767
N4 Cd1 O2 C7 97.0(5) 1_556
O4 Cd1 N1 C12 148.8(2) 2_777
O1 Cd1 N1 C12 -27.8(3) 2_767
N4 Cd1 N1 C12 -106.8(2) 1_556
O2 Cd1 N1 C12 64.8(2) .
O4 Cd1 N1 C10 -37.1(3) 2_777
O1 Cd1 N1 C10 146.4(2) 2_767
N4 Cd1 N1 C10 67.3(3) 1_556
O2 Cd1 N1 C10 -121.0(3) .
C6 C1 C2 C3 0.6(4) .
C7 C1 C2 C3 178.1(2) .
C1 C2 C3 C4 1.0(4) .
C1 C2 C3 C8 -176.6(3) .
C2 C3 C4 C5 -2.0(4) .
C8 C3 C4 C5 175.7(3) .
C9 O5 C5 C6 2.9(5) .
C9 O5 C5 C4 -178.3(3) .
C3 C4 C5 O5 -177.5(3) .
C3 C4 C5 C6 1.3(4) .
O5 C5 C6 C1 179.0(3) .
C4 C5 C6 C1 0.4(4) .
C2 C1 C6 C5 -1.3(4) .
C7 C1 C6 C5 -178.8(2) .
Cd1 O2 C7 O1 -93.6(3) .
Cd1 O2 C7 C1 88.1(2) .
Cd1 O1 C7 O2 -12.6(3) 2_767
Cd1 O1 C7 C1 165.77(18) 2_767
C2 C1 C7 O2 11.3(4) .
C6 C1 C7 O2 -171.2(2) .
C2 C1 C7 O1 -167.1(2) .
C6 C1 C7 O1 10.4(4) .
Cd1 O4 C8 O3 1.9(4) 2_777
Cd1 O4 C8 C3 -176.5(2) 2_777
C4 C3 C8 O3 -153.3(3) .
C2 C3 C8 O3 24.3(4) .
C4 C3 C8 O4 25.1(4) .
C2 C3 C8 O4 -157.3(3) .
C12 N1 C10 C11 0.3(4) .
Cd1 N1 C10 C11 -174.9(2) .
N1 C10 C11 N2 0.0(4) .
C12 N2 C11 C10 -0.2(4) .
C13 N2 C11 C10 -176.1(3) .
C10 N1 C12 N2 -0.4(3) .
Cd1 N1 C12 N2 174.77(17) .
C11 N2 C12 N1 0.4(3) .
C13 N2 C12 N1 176.4(2) .
C12 N2 C13 C14 -105.3(3) .
C11 N2 C13 C14 70.0(4) .
N2 C13 C14 C15 168.2(3) .
C16 N3 C15 C14 89.0(4) .
C18 N3 C15 C14 -86.7(4) .
C13 C14 C15 N3 179.3(3) .
C17 N4 C16 N3 -0.1(4) .
Cd1 N4 C16 N3 -176.90(19) 1_554
C18 N3 C16 N4 -0.5(4) .
C15 N3 C16 N4 -176.9(3) .
C16 N4 C17 C18 0.7(4) .
Cd1 N4 C17 C18 177.7(3) 1_554
N4 C17 C18 N3 -1.0(5) .
C16 N3 C18 C17 0.9(4) .
C15 N3 C18 C17 177.3(3) .
